data_7020934
loop_
_publ_author_name
'Shen, Bo'
'Shi, Peng-Fei'
'Hou, Yin-Ling'
'Wan, Fan-Fan'
'Gao, Dong-Liang'
'Zhao, Bin'

_publ_section_title
;
 Structural diversity and magnetic properties of five copper--organic
 frameworks containing one-, two-, and three-types of organic ligands
;
_journal_issue 10
_journal_name_full 'Dalton Transactions'
_journal_page_first 3455
_journal_paper_doi 10.1039/c2dt32515b
_journal_volume 42
_journal_year 2013
_chemical_absolute_configuration ad
_chemical_formula_moiety 'C40 H37 Cu2 N4 O9, Cl O4'
_chemical_formula_sum 'C40 H37 Cl Cu2 N4 O13'
_chemical_formula_weight 944.27
_chemical_name_systematic
;
?
;
_space_group_crystal_system orthorhombic
_space_group_IT_number 18
_space_group_name_Hall 'P 2 2ab'
_space_group_name_H-M_alt 'P 21 21 2'
_symmetry_space_group_name_Hall 'P 2 2ab'
_symmetry_space_group_name_H-M 'P 21 21 2'
_atom_sites_solution_hydrogens geom
_atom_sites_solution_primary direct
_atom_sites_solution_secondary difmap
_audit_creation_date 2012-11-13
_audit_creation_method
;
Olex2 1.1
(compiled 2011.11.01 svn.r2039, GUI svn.r3906)
;
_cell_angle_alpha 90.00
_cell_angle_beta 90.00
_cell_angle_gamma 90.00
_cell_formula_units_Z 4
_cell_length_a 29.8354(13)
_cell_length_b 11.8641(5)
_cell_length_c 11.1225(4)
_cell_measurement_reflns_used 2803
_cell_measurement_temperature 122.3(2)
_cell_measurement_theta_max 29.1218
_cell_measurement_theta_min 3.2196
_cell_volume 3937.0(3)
_computing_cell_refinement
;
CrysAlisPro, Agilent Technologies,
Version 1.171.36.20 (release 27-06-2012 CrysAlis171 .NET)
(compiled Jul 11 2012,15:38:31)
;
_computing_data_collection
;
CrysAlisPro, Agilent Technologies,
Version 1.171.36.20 (release 27-06-2012 CrysAlis171 .NET)
(compiled Jul 11 2012,15:38:31)
;
_computing_data_reduction
;
CrysAlisPro, Agilent Technologies,
Version 1.171.36.20 (release 27-06-2012 CrysAlis171 .NET)
(compiled Jul 11 2012,15:38:31)
;
_computing_molecular_graphics
;
O. V. Dolomanov, L. J. Bourhis, R. J. Gildea, J. A. K. Howard and H. Puschmann,
OLEX2: a complete structure solution, refinement and analysis program.
J. Appl. Cryst. (2009). 42, 339-341.
;
_computing_publication_material
;
O. V. Dolomanov, L. J. Bourhis, R. J. Gildea, J. A. K. Howard and H. Puschmann,
OLEX2: a complete structure solution, refinement and analysis program.
J. Appl. Cryst. (2009). 42, 339-341.
;
_computing_structure_refinement
;
XL, G.M. Sheldrick, Acta Cryst.
(2008). A64, 112-122
;
_computing_structure_solution
;
olex2.solve (L.J. Bourhis, O.V. Dolomanov, R.J. Gildea, J.A.K. Howard,
H. Puschmann, in preparation, 2011)
;
_diffrn_ambient_temperature 122.3(2)
_diffrn_detector_area_resol_mean 16.2116
_diffrn_measured_fraction_theta_full 0.9963
_diffrn_measured_fraction_theta_max 0.9670
_diffrn_measurement_details
;
1 omega 32.00 70.00 1.0000 50.0000
omega____ theta____ kappa____ phi______ frames
- 18.1935 -131.0000 166.0000 38

2 omega -38.00 18.00 1.0000 50.0000
omega____ theta____ kappa____ phi______ frames
- 18.1935 -19.0000 -60.0000 56

3 omega -53.00 7.00 1.0000 50.0000
omega____ theta____ kappa____ phi______ frames
- -18.6622 -37.0000 -150.0000 60
;
_diffrn_measurement_device_type 'SuperNova, Single source at offset), Eos'
_diffrn_measurement_method '\w scans'
_diffrn_orient_matrix_UB_11 -0.0221106000
_diffrn_orient_matrix_UB_12 -0.0039095000
_diffrn_orient_matrix_UB_13 -0.0230578000
_diffrn_orient_matrix_UB_21 0.0087276000
_diffrn_orient_matrix_UB_22 -0.0143766000
_diffrn_orient_matrix_UB_23 -0.0572964000
_diffrn_orient_matrix_UB_31 -0.0006881000
_diffrn_orient_matrix_UB_32 -0.0578978000
_diffrn_orient_matrix_UB_33 0.0158176000
_diffrn_radiation_monochromator mirror
_diffrn_radiation_type 'Mo K\a'
_diffrn_radiation_wavelength 0.7107
_diffrn_reflns_av_R_equivalents 0.0405
_diffrn_reflns_av_unetI/netI 0.0915
_diffrn_reflns_limit_h_max 30
_diffrn_reflns_limit_h_min -35
_diffrn_reflns_limit_k_max 11
_diffrn_reflns_limit_k_min -14
_diffrn_reflns_limit_l_max 8
_diffrn_reflns_limit_l_min -13
_diffrn_reflns_number 10614
_diffrn_reflns_theta_full 26.3154
_diffrn_reflns_theta_max 29.1218
_diffrn_reflns_theta_min 3.2196
_diffrn_source 'SuperNova (Mo) X-ray Source'
_diffrn_source_current n/a
_diffrn_source_voltage n/a
_exptl_absorpt_coefficient_mu 1.221
_exptl_absorpt_correction_T_max 1.00000
_exptl_absorpt_correction_T_min 0.97267
_exptl_absorpt_correction_type multi-scan
_exptl_absorpt_process_details
;
CrysAlisPro, Agilent Technologies,
Version 1.171.36.20 (release 27-06-2012 CrysAlis171 .NET)
(compiled Jul 11 2012,15:38:31)
Empirical absorption correction using spherical harmonics,
implemented in SCALE3 ABSPACK scaling algorithm.
;
_exptl_crystal_colour green
_exptl_crystal_density_diffrn 1.593
_exptl_crystal_density_meas ?
_exptl_crystal_density_method 'not measured'
_exptl_crystal_description needle
_exptl_crystal_F_000 1936
_exptl_crystal_size_max 0.34
_exptl_crystal_size_mid 0.32
_exptl_crystal_size_min 0.28
_refine_diff_density_max 1.872
_refine_diff_density_min -1.296
_refine_diff_density_rms 0.138
_refine_ls_abs_structure_details 'Flack H D (1983), Acta Cryst. A39, 876-881'
_refine_ls_abs_structure_Flack 0.02(3)
_refine_ls_extinction_method none
_refine_ls_goodness_of_fit_ref 1.035
_refine_ls_hydrogen_treatment constr
_refine_ls_matrix_type full
_refine_ls_number_parameters 585
_refine_ls_number_reflns 6601
_refine_ls_number_restraints 444
_refine_ls_restrained_S_all 1.011
_refine_ls_R_factor_all 0.1011
_refine_ls_R_factor_gt 0.0791
_refine_ls_shift/su_max 0.002
_refine_ls_shift/su_mean 0.000
_refine_ls_structure_factor_coef Fsqd
_refine_ls_weighting_details 'calc w=1/[\s^2^(Fo^2^)+(0.0835P)^2^+22.4180P] where P=(Fo^2^+2Fc^2^)/3'
_refine_ls_weighting_scheme calc
_refine_ls_wR_factor_gt 0.1797
_refine_ls_wR_factor_ref 0.1975
_reflns_number_gt 5291
_reflns_number_total 6601
_reflns_threshold_expression >2sigma(I)
_cod_data_source_file c2dt32515b.txt
_cod_data_source_block Cu4
_cod_depositor_comments
;
The following automatic conversions were performed:

'_exptl_crystal_density_meas' value 'none' was changed to '?' - the
value is perceived as not measured.

Automatic conversion script
Id: cif_fix_values 3008 2015-01-20 13:52:24Z robertas 
;
_cod_database_code 7020934
_chemical_oxdiff_formula C12CU1
_chemical_oxdiff_usercomment SB
_reflns_odcompleteness_completeness 99.63
_reflns_odcompleteness_iscentric 1
_reflns_odcompleteness_theta 26.32

loop_
_space_group_symop_id
_space_group_symop_operation_xyz
1 'x, y, z'
2 '-x, -y, z'
3 'x+1/2, -y+1/2, -z'
4 '-x+1/2, y+1/2, -z'

loop_
_atom_site_label
_atom_site_type_symbol
_atom_site_fract_x
_atom_site_fract_y
_atom_site_fract_z
_atom_site_U_iso_or_equiv
_atom_site_adp_type
_atom_site_occupancy
_atom_site_symmetry_multiplicity
_atom_site_calc_flag
_atom_site_refinement_flags
_atom_site_disorder_assembly
_atom_site_disorder_group
Cu2 Cu 0.45928(3) 0.63394(8) 0.88857(9) 0.0132(2) Uani 1 1 d . . .
Cu1 Cu 0.33508(3) 0.85252(10) 0.83211(9) 0.0210(3) Uani 1 1 d . . .
N1 N 0.3359(2) 0.8610(7) 1.0157(6) 0.0252(17) Uani 1 1 d . . .
C38 C 0.4624(3) 0.6273(7) 1.3222(7) 0.0182(13) Uani 1 1 d U . .
N4 N 0.4589(2) 0.6337(6) 1.0700(6) 0.0146(14) Uani 1 1 d . . .
N3 N 0.4616(2) 0.6317(5) 0.7061(6) 0.0135(14) Uani 1 1 d . . .
C33 C 0.4631(3) 0.6273(7) 0.4575(7) 0.0178(18) Uani 1 1 d . . .
C28 C 0.3399(4) 0.8765(13) 0.3981(11) 0.059(3) Uani 1 1 d U . .
N2 N 0.3380(3) 0.8663(9) 0.6501(7) 0.0422(18) Uani 1 1 d U . .
O3 O 0.38706(18) 1.0125(4) 0.8362(6) 0.0216(14) Uani 1 1 d . . .
O2 O 0.4150(2) 1.5137(4) 0.8837(5) 0.0189(13) Uani 1 1 d . . .
O4 O 0.46927(19) 0.8068(4) 0.8864(5) 0.0180(13) Uani 1 1 d . . .
O1 O 0.46909(19) 1.3856(5) 0.9005(6) 0.0226(14) Uani 1 1 d . . .
Cl1 Cl 0.2040(3) 1.0644(7) 0.4993(8) 0.084(2) Uani 0.50 1 d PDU . .
C4 C 0.3781(3) 1.1278(7) 0.8365(8) 0.0173(17) Uani 1 1 d U . .
O8 O 0.2744(2) 0.9118(6) 0.8352(6) 0.0312(15) Uani 1 1 d . . .
C7 C 0.3510(3) 1.3495(7) 0.8385(7) 0.0161(13) Uani 1 1 d U . .
H7 H 0.3421 1.4246 0.8408 0.019 Uiso 1 1 calc R . .
C23 C 0.3387(3) 0.8747(10) 1.2659(8) 0.030(2) Uani 1 1 d . . .
C31 C 0.4264(3) 0.5929(7) 0.6441(8) 0.024(2) Uani 1 1 d . . .
H31 H 0.4014 0.5671 0.6856 0.029 Uiso 1 1 calc R . .
C40 C 0.4823(3) 0.7080(7) 1.1321(8) 0.022(2) Uani 1 1 d . . .
H40 H 0.4976 0.7636 1.0897 0.027 Uiso 1 1 calc R . .
O5 O 0.39734(18) 0.7948(4) 0.8415(5) 0.0160(12) Uani 1 1 d U . .
C3 C 0.4097(3) 1.2103(7) 0.8547(8) 0.019(2) Uani 1 1 d . . .
H3 H 0.4396 1.1917 0.8668 0.023 Uiso 1 1 calc R . .
C36 C 0.4356(3) 0.5533(7) 1.1349(8) 0.0161(18) Uani 1 1 d U . .
H36 H 0.4179 0.5012 1.0945 0.019 Uiso 1 1 calc R . .
C5 C 0.3330(3) 1.1548(7) 0.8174(8) 0.024(2) Uani 1 1 d . . .
H5 H 0.3122 1.0979 0.8037 0.029 Uiso 1 1 calc R . .
C37 C 0.4384(3) 0.5492(7) 1.2579(7) 0.0182(13) Uani 1 1 d U . .
H37 H 0.4235 0.4919 1.2988 0.022 Uiso 1 1 calc R . .
C32 C 0.4263(3) 0.5903(8) 0.5191(9) 0.026(2) Uani 1 1 d U . .
H32 H 0.4014 0.5635 0.4778 0.031 Uiso 1 1 calc R . .
C24 C 0.3249(3) 0.9636(9) 1.1985(9) 0.031(3) Uani 1 1 d . . .
H24 H 0.3167 1.0307 1.2358 0.037 Uiso 1 1 calc R . .
C2 C 0.3959(3) 1.3224(7) 0.8547(8) 0.0160(13) Uani 1 1 d U . .
C25 C 0.3231(3) 0.9549(9) 1.0726(8) 0.028(2) Uani 1 1 d . . .
H25 H 0.3128 1.0159 1.0279 0.033 Uiso 1 1 calc R . .
C1 C 0.4299(3) 1.4120(6) 0.8818(8) 0.0137(17) Uani 1 1 d U . .
C10 C 0.4326(2) 0.8497(7) 0.8631(7) 0.0139(17) Uani 1 1 d U . .
C6 C 0.3193(3) 1.2662(8) 0.8189(8) 0.021(2) Uani 1 1 d . . .
O9 O 0.3132(3) 0.6626(7) 0.8343(9) 0.073(3) Uani 1 1 d . . .
H9A H 0.2871 0.6514 0.8745 0.088 Uiso 1 1 d R . .
H9B H 0.3089 0.6356 0.7589 0.088 Uiso 1 1 d R . .
C34 C 0.4981(3) 0.6708(7) 0.5229(7) 0.021(2) Uani 1 1 d U . .
H34 H 0.5227 0.7020 0.4838 0.026 Uiso 1 1 calc R . .
C21 C 0.3493(3) 0.7753(10) 1.0807(9) 0.034(3) Uani 1 1 d . . .
H21 H 0.3571 0.7088 1.0417 0.041 Uiso 1 1 calc R . .
C35 C 0.4967(3) 0.6682(7) 0.6452(7) 0.0204(19) Uani 1 1 d . . .
H35 H 0.5216 0.6934 0.6877 0.025 Uiso 1 1 calc R . .
C22 C 0.3525(4) 0.7794(10) 1.2035(10) 0.041(3) Uani 1 1 d . . .
H22 H 0.3640 0.7180 1.2454 0.050 Uiso 1 1 calc R . .
C26 C 0.3724(4) 0.8608(16) 0.5866(11) 0.073(5) Uani 1 1 d . . .
H26 H 0.3996 0.8562 0.6270 0.087 Uiso 1 1 calc R . .
O6B O 0.1612(7) 0.836(3) 0.8857(19) 0.066(3) Uani 0.51(4) 1 d PDU A 2
C8 C 0.2705(3) 1.2950(9) 0.7976(11) 0.041(3) Uani 1 1 d . . .
H8A H 0.2556 1.3047 0.8735 0.061 Uiso 1 1 calc R . .
H8B H 0.2564 1.2350 0.7538 0.061 Uiso 1 1 calc R . .
H8C H 0.2685 1.3635 0.7521 0.061 Uiso 1 1 calc R . .
Cl2 Cl 0.5000 1.0000 0.5305(7) 0.1051(19) Uani 1 2 d SDU . .
C18B C 0.0557(7) 0.5450(16) 0.8088(19) 0.062(5) Uani 0.779(18) 1 d PU A 2
H18A H 0.0724 0.4941 0.8588 0.074 Uiso 0.779(18) 1 calc PR A 2
H18B H 0.0419 0.5036 0.7445 0.074 Uiso 0.779(18) 1 calc PR A 2
H18C H 0.0330 0.5813 0.8560 0.074 Uiso 0.779(18) 1 calc PR A 2
O7 O 0.2372(3) 0.7555(9) 0.8776(11) 0.086(4) Uani 1 1 d . . .
C30 C 0.3046(4) 0.9147(10) 0.5866(10) 0.0433(18) Uani 1 1 d U . .
H30 H 0.2805 0.9446 0.6292 0.052 Uiso 1 1 calc R . .
C20 C 0.2395(4) 0.8583(14) 0.8612(11) 0.056(3) Uani 1 1 d . A .
C9 C 0.4314(3) 0.9773(6) 0.8612(9) 0.020(2) Uani 1 1 d . . .
H9C H 0.4409 1.0068 0.9385 0.024 Uiso 1 1 calc R . .
H9D H 0.4516 1.0057 0.8001 0.024 Uiso 1 1 calc R . .
C27 C 0.3742(4) 0.8607(16) 0.4638(10) 0.066(4) Uani 1 1 d . . .
H27 H 0.4017 0.8487 0.4267 0.080 Uiso 1 1 calc R . .
C29 C 0.3035(4) 0.9230(13) 0.4597(11) 0.060(3) Uani 1 1 d U . .
H29 H 0.2799 0.9574 0.4195 0.072 Uiso 1 1 calc R . .
C19 C 0.1976(4) 0.9335(13) 0.8741(16) 0.078(4) Uani 1 1 d DU . .
H19A H 0.2020 0.9796 0.9452 0.094 Uiso 1 1 calc R A 1
H19B H 0.1973 0.9843 0.8058 0.094 Uiso 1 1 calc R A 1
C12B C 0.1281(4) 0.7264(13) 0.5926(8) 0.071(4) Uani 0.779(18) 1 d PGDU A 2
C13B C 0.1501(4) 0.7954(12) 0.6747(11) 0.069(4) Uani 0.779(18) 1 d PGDU A 2
H13B H 0.1707 0.8484 0.6479 0.083 Uiso 0.779(18) 1 calc PR A 2
C14B C 0.1411(4) 0.7851(12) 0.7969(10) 0.064(3) Uani 0.779(18) 1 d PGDU A 2
C15B C 0.1102(4) 0.7058(12) 0.8369(8) 0.054(4) Uani 0.779(18) 1 d PGDU A 2
H15B H 0.1042 0.6989 0.9186 0.065 Uiso 0.779(18) 1 calc PR A 2
C16B C 0.0883(4) 0.6368(11) 0.7548(10) 0.058(3) Uani 0.779(18) 1 d PGDU A 2
C17B C 0.0973(4) 0.6471(12) 0.6326(10) 0.066(4) Uani 0.779(18) 1 d PGDU A 2
H17B H 0.0826 0.6009 0.5777 0.079 Uiso 0.779(18) 1 calc PR A 2
C11B C 0.1391(8) 0.728(2) 0.4776(12) 0.096(6) Uani 0.779(18) 1 d PDU A 2
H11A H 0.1655 0.7734 0.4671 0.115 Uiso 0.779(18) 1 d PR A 2
H11B H 0.1150 0.7597 0.4311 0.115 Uiso 0.779(18) 1 d PR A 2
H11C H 0.1450 0.6528 0.4511 0.115 Uiso 0.779(18) 1 d PR A 2
O13 O 0.1802(8) 1.0671(17) 0.394(2) 0.085(2) Uani 0.50 1 d PU . .
O10 O 0.1841(7) 1.0911(16) 0.6041(13) 0.085(2) Uani 0.50 1 d PDU . .
O11 O 0.2420(5) 1.1252(17) 0.4785(18) 0.086(2) Uani 0.50 1 d PDU . .
O12 O 0.2137(8) 0.9539(17) 0.5000(19) 0.084(2) Uani 0.50 1 d PU . .
C18A C 0.066(2) 0.591(5) 0.798(6) 0.062(5) Uani 0.221(18) 1 d PDU A 1
H18D H 0.0758 0.5774 0.8787 0.074 Uiso 0.221(18) 1 calc PR A 1
H18E H 0.0689 0.5233 0.7514 0.074 Uiso 0.221(18) 1 calc PR A 1
H18F H 0.0352 0.6145 0.7984 0.074 Uiso 0.221(18) 1 calc PR A 1
C12A C 0.1347(16) 0.786(4) 0.585(3) 0.071(4) Uani 0.221(18) 1 d PGDU A 1
C13A C 0.1497(12) 0.864(4) 0.670(3) 0.069(4) Uani 0.221(18) 1 d PGDU A 1
H13A H 0.1679 0.9233 0.6462 0.083 Uiso 0.221(18) 1 calc PR A 1
C14A C 0.1375(10) 0.852(3) 0.790(3) 0.064(3) Uani 0.221(18) 1 d PGDU A 1
C15A C 0.1102(12) 0.763(4) 0.825(3) 0.061(6) Uani 0.221(18) 1 d PGDU A 1
H15A H 0.1021 0.7555 0.9056 0.073 Uiso 0.221(18) 1 calc PR A 1
C16A C 0.0953(15) 0.685(3) 0.741(4) 0.058(3) Uani 0.221(18) 1 d PGDU A 1
C17A C 0.1075(17) 0.697(3) 0.621(3) 0.066(4) Uani 0.221(18) 1 d PGDU A 1
H17A H 0.0975 0.6449 0.5643 0.079 Uiso 0.221(18) 1 calc PR A 1
C11A C 0.146(3) 0.796(7) 0.477(3) 0.096(6) Uani 0.221(18) 1 d PDU A 1
H11D H 0.1195 0.8160 0.4333 0.115 Uiso 0.221(18) 1 d PR A 1
H11E H 0.1585 0.7280 0.4441 0.115 Uiso 0.221(18) 1 d PR A 1
H11F H 0.1677 0.8558 0.4702 0.115 Uiso 0.221(18) 1 d PR A 1
O14 O 0.5223(4) 1.0792(9) 0.4593(11) 0.106(2) Uani 1 1 d DU . .
O15 O 0.4665(4) 1.0627(10) 0.5909(11) 0.109(2) Uani 1 1 d DU . .
O6A O 0.1567(8) 0.888(3) 0.882(2) 0.066(3) Uani 0.49(4) 1 d PU A 1
C39 C 0.4856(3) 0.7083(8) 1.2553(8) 0.021(2) Uani 1 1 d DU . .
H39 H 0.5001 0.7615 1.3002 0.021(6) Uani 1 1 d RDU . .

loop_
_atom_site_aniso_label
_atom_site_aniso_U_11
_atom_site_aniso_U_22
_atom_site_aniso_U_33
_atom_site_aniso_U_23
_atom_site_aniso_U_13
_atom_site_aniso_U_12
Cu2 0.0209(5) 0.0123(5) 0.0064(5) -0.0006(4) -0.0002(4) -0.0012(4)
Cu1 0.0192(5) 0.0355(6) 0.0083(5) -0.0022(5) -0.0008(4) -0.0032(5)
N1 0.017(3) 0.045(5) 0.013(4) -0.012(4) 0.000(3) -0.015(4)
C38 0.025(3) 0.024(3) 0.005(3) 0.002(3) -0.003(3) -0.004(3)
N4 0.020(3) 0.014(3) 0.009(3) -0.001(3) -0.001(3) -0.001(4)
N3 0.022(3) 0.009(3) 0.010(3) 0.000(3) -0.003(3) 0.010(3)
C33 0.026(4) 0.020(4) 0.007(4) 0.003(4) -0.001(4) -0.002(4)
C28 0.040(5) 0.112(8) 0.026(4) 0.006(5) 0.006(4) 0.031(5)
N2 0.031(3) 0.073(5) 0.023(4) -0.007(4) -0.002(3) 0.018(4)
O3 0.014(3) 0.011(3) 0.041(4) 0.001(3) -0.001(3) -0.001(2)
O2 0.035(3) 0.008(3) 0.014(3) 0.003(3) -0.002(3) 0.003(2)
O4 0.028(3) 0.012(3) 0.014(3) -0.003(3) 0.001(3) 0.001(2)
O1 0.020(3) 0.025(3) 0.022(3) 0.000(3) -0.004(3) -0.002(2)
Cl1 0.120(6) 0.070(4) 0.062(4) 0.033(4) -0.041(4) -0.021(4)
C4 0.021(4) 0.011(4) 0.020(4) 0.009(4) -0.004(3) 0.004(3)
O8 0.028(4) 0.046(4) 0.020(4) 0.006(3) 0.000(3) 0.003(3)
C7 0.018(3) 0.013(3) 0.017(3) -0.001(3) 0.000(3) 0.001(2)
C23 0.018(4) 0.057(7) 0.014(5) -0.005(5) 0.002(4) -0.001(5)
C31 0.026(5) 0.031(5) 0.015(5) 0.007(4) -0.005(4) -0.013(4)
C40 0.031(5) 0.023(5) 0.012(5) 0.001(4) 0.002(4) -0.005(4)
O5 0.0170(15) 0.0161(15) 0.0149(15) 0.0005(9) -0.0003(10) -0.0008(9)
C3 0.016(4) 0.023(5) 0.019(5) -0.006(4) -0.004(4) 0.002(3)
C36 0.016(2) 0.016(2) 0.015(2) -0.0005(10) 0.0000(10) -0.0003(10)
C5 0.032(5) 0.023(5) 0.017(4) 0.000(4) -0.001(4) -0.011(4)
C37 0.025(3) 0.024(3) 0.005(3) 0.002(3) -0.003(3) -0.005(3)
C32 0.026(2) 0.027(2) 0.026(2) -0.0001(10) -0.0001(10) -0.0004(10)
C24 0.025(5) 0.053(7) 0.015(5) -0.011(5) 0.005(4) -0.016(5)
C2 0.018(3) 0.013(3) 0.017(3) -0.001(3) 0.000(3) 0.001(2)
C25 0.025(5) 0.047(6) 0.012(5) 0.004(4) 0.002(4) -0.014(4)
C1 0.022(4) 0.014(3) 0.005(4) -0.002(3) 0.006(3) -0.003(3)
C10 0.0143(18) 0.0139(19) 0.0134(19) 0.0003(10) 0.0002(10) 0.0006(10)
C6 0.020(4) 0.029(5) 0.014(5) -0.001(4) -0.007(4) 0.011(4)
O9 0.091(7) 0.068(6) 0.061(6) -0.004(6) 0.001(6) -0.041(5)
C34 0.031(4) 0.025(4) 0.008(4) 0.005(3) 0.005(4) -0.008(4)
C21 0.034(6) 0.051(7) 0.016(5) 0.004(5) 0.006(4) 0.012(5)
C35 0.021(4) 0.028(5) 0.013(4) 0.004(4) -0.005(4) 0.003(4)
C22 0.042(6) 0.052(7) 0.030(6) 0.006(6) 0.015(5) 0.017(6)
C26 0.033(6) 0.150(14) 0.035(7) -0.016(10) -0.003(6) -0.037(9)
O6B 0.065(3) 0.066(3) 0.066(3) 0.0001(10) -0.0003(10) -0.0001(10)
C8 0.014(5) 0.048(7) 0.061(8) 0.004(6) -0.004(5) 0.000(4)
Cl2 0.113(2) 0.099(2) 0.103(2) 0.000 0.000 -0.0081(18)
C18B 0.062(5) 0.062(5) 0.062(5) 0.0005(14) -0.0003(14) 0.0007(14)
O7 0.073(7) 0.082(7) 0.103(9) 0.040(7) -0.015(7) -0.038(6)
C30 0.033(3) 0.074(5) 0.023(4) -0.007(4) -0.002(3) 0.018(4)
C20 0.034(6) 0.089(10) 0.046(8) 0.018(8) -0.013(5) -0.014(7)
C9 0.018(4) 0.008(4) 0.036(6) 0.004(4) 0.000(4) 0.004(3)
C27 0.020(5) 0.151(14) 0.029(6) 0.017(9) -0.004(5) -0.011(8)
C29 0.040(5) 0.112(8) 0.027(4) 0.006(5) 0.006(4) 0.031(5)
C19 0.036(6) 0.106(9) 0.093(10) 0.025(8) 0.003(7) 0.007(6)
C12B 0.071(4) 0.072(4) 0.071(4) -0.0002(10) -0.0001(10) -0.0001(10)
C13B 0.068(6) 0.076(7) 0.064(6) -0.004(7) -0.002(6) 0.005(7)
C14B 0.058(6) 0.076(7) 0.057(6) -0.010(6) -0.010(5) 0.010(6)
C15B 0.049(7) 0.070(9) 0.042(7) 0.003(7) 0.002(7) 0.016(7)
C16B 0.055(6) 0.065(8) 0.052(6) 0.002(7) -0.003(6) 0.026(7)
C17B 0.062(6) 0.078(7) 0.057(6) -0.005(7) -0.006(6) 0.013(7)
C11B 0.096(6) 0.096(6) 0.096(6) 0.001(2) 0.000(2) 0.000(2)
O13 0.120(6) 0.073(4) 0.063(4) 0.032(4) -0.040(4) -0.021(4)
O10 0.121(6) 0.071(4) 0.062(4) 0.032(4) -0.041(5) -0.020(4)
O11 0.120(6) 0.072(4) 0.065(4) 0.032(4) -0.040(4) -0.021(4)
O12 0.120(6) 0.070(4) 0.063(4) 0.032(4) -0.039(4) -0.021(4)
C18A 0.062(5) 0.062(5) 0.062(5) 0.0005(14) -0.0003(14) 0.0007(14)
C12A 0.071(4) 0.072(4) 0.071(4) -0.0002(10) -0.0001(10) -0.0001(10)
C13A 0.068(6) 0.076(7) 0.064(6) -0.004(7) -0.002(6) 0.005(7)
C14A 0.058(6) 0.076(7) 0.057(6) -0.010(6) -0.010(5) 0.010(6)
C15A 0.056(11) 0.073(12) 0.053(10) 0.001(11) -0.004(10) 0.010(11)
C16A 0.055(6) 0.065(8) 0.052(6) 0.002(7) -0.003(6) 0.026(7)
C17A 0.062(6) 0.078(7) 0.057(6) -0.005(7) -0.006(6) 0.013(7)
C11A 0.096(6) 0.096(6) 0.096(6) 0.001(2) 0.000(2) 0.000(2)
O14 0.109(3) 0.103(2) 0.106(3) 0.0011(14) 0.0010(14) -0.0050(17)
O15 0.114(3) 0.106(2) 0.108(3) 0.0003(14) 0.0014(14) -0.0045(17)
O6A 0.065(3) 0.066(3) 0.066(3) 0.0001(10) -0.0003(10) -0.0001(10)
C39 0.021(4) 0.028(5) 0.015(4) -0.001(4) 0.005(4) -0.011(4)
H39 0.021(6) 0.021(6) 0.020(6) 0.000(2) 0.000(2) 0.000(2)

loop_
_atom_type_symbol
_atom_type_description
_atom_type_scat_dispersion_real
_atom_type_scat_dispersion_imag
_atom_type_scat_source
C C 0.0033 0.0016 'International Tables Vol C Tables 4.2.6.8 and 6.1.1.4'
H H 0.0000 0.0000 'International Tables Vol C Tables 4.2.6.8 and 6.1.1.4'
Cl Cl 0.1484 0.1585 'International Tables Vol C Tables 4.2.6.8 and 6.1.1.4'
Cu Cu 0.3201 1.2651 'International Tables Vol C Tables 4.2.6.8 and 6.1.1.4'
N N 0.0061 0.0033 'International Tables Vol C Tables 4.2.6.8 and 6.1.1.4'
O O 0.0106 0.0060 'International Tables Vol C Tables 4.2.6.8 and 6.1.1.4'

loop_
_geom_angle_atom_site_label_1
_geom_angle_atom_site_label_2
_geom_angle_atom_site_label_3
_geom_angle
_geom_angle_site_symmetry_1
_geom_angle_site_symmetry_3
N4 Cu2 N3 178.2(3) . .
N4 Cu2 O4 90.8(3) . .
N4 Cu2 O1 86.8(3) . 2_675
N3 Cu2 O4 89.8(3) . .
N3 Cu2 O1 91.5(3) . 2_675
O2 Cu2 N4 91.3(3) 1_545 .
O2 Cu2 N3 89.2(3) 1_545 .
O2 Cu2 O4 145.4(2) 1_545 .
O2 Cu2 O1 126.6(2) 1_545 2_675
O4 Cu2 O1 88.0(2) . 2_675
N1 Cu1 O9 92.3(3) . .
N2 Cu1 N1 171.9(4) . .
N2 Cu1 O9 95.7(4) . .
O8 Cu1 N1 88.6(3) . .
O8 Cu1 N2 91.6(3) . .
O8 Cu1 O5 175.8(3) . .
O8 Cu1 O9 95.1(3) . .
O5 Cu1 N1 87.3(3) . .
O5 Cu1 N2 92.3(3) . .
O5 Cu1 O9 85.9(3) . .
C25 N1 Cu1 120.7(7) . .
C21 N1 Cu1 121.1(7) . .
C21 N1 C25 118.2(8) . .
C37 C38 C33 121.9(8) . 1_556
C37 C38 C39 116.4(8) . .
C39 C38 C33 121.6(8) . 1_556
C40 N4 Cu2 121.2(6) . .
C40 N4 C36 117.0(7) . .
C36 N4 Cu2 121.7(5) . .
C31 N3 Cu2 119.5(6) . .
C35 N3 Cu2 122.5(5) . .
C35 N3 C31 118.1(7) . .
C32 C33 C38 119.3(8) . 1_554
C32 C33 C34 117.7(8) . .
C34 C33 C38 122.8(8) . 1_554
C27 C28 C23 126.4(11) . 1_554
C27 C28 C29 113.7(12) . .
C29 C28 C23 118.4(10) . 1_554
C26 N2 Cu1 126.5(8) . .
C26 N2 C30 109.5(11) . .
C30 N2 Cu1 121.6(7) . .
C4 O3 C9 117.9(6) . .
C1 O2 Cu2 117.0(5) . 1_565
C10 O4 Cu2 106.4(5) . .
C1 O1 Cu2 164.1(6) . 2_675
O10 Cl1 O13 120.2(16) . .
O10 Cl1 O11 112.9(15) . .
O11 Cl1 O13 106.0(13) . .
O12 Cl1 O13 98.1(14) . .
O12 Cl1 O10 108.7(14) . .
O12 Cl1 O11 109.7(16) . .
O3 C4 C5 114.1(7) . .
C3 C4 O3 124.7(7) . .
C3 C4 C5 121.2(8) . .
C20 O8 Cu1 126.5(8) . .
C2 C7 H7 119.5 . .
C6 C7 H7 119.5 . .
C6 C7 C2 120.9(8) . .
C24 C23 C28 123.3(10) . 1_556
C24 C23 C22 116.5(9) . .
C22 C23 C28 120.2(11) . 1_556
N3 C31 H31 119.2 . .
N3 C31 C32 121.6(8) . .
C32 C31 H31 119.2 . .
N4 C40 H40 117.9 . .
N4 C40 C39 124.1(8) . .
C39 C40 H40 117.9 . .
C10 O5 Cu1 127.8(5) . .
C4 C3 H3 120.7 . .
C4 C3 C2 118.7(8) . .
C2 C3 H3 120.7 . .
N4 C36 H36 119.5 . .
C37 C36 N4 121.0(8) . .
C37 C36 H36 119.5 . .
C4 C5 H5 120.0 . .
C6 C5 C4 120.1(8) . .
C6 C5 H5 120.0 . .
C38 C37 H37 119.1 . .
C36 C37 C38 121.8(8) . .
C36 C37 H37 119.1 . .
C33 C32 C31 119.5(9) . .
C33 C32 H32 120.2 . .
C31 C32 H32 120.2 . .
C23 C24 H24 119.8 . .
C23 C24 C25 120.3(10) . .
C25 C24 H24 119.8 . .
C7 C2 C3 120.3(7) . .
C7 C2 C1 120.9(7) . .
C3 C2 C1 118.6(7) . .
N1 C25 C24 121.5(10) . .
N1 C25 H25 119.3 . .
C24 C25 H25 119.3 . .
O2 C1 C2 115.8(7) . .
O1 C1 O2 124.4(7) . .
O1 C1 C2 119.8(7) . .
O4 C10 O5 124.5(7) . .
O4 C10 C9 115.9(7) . .
O5 C10 C9 119.6(7) . .
C7 C6 C8 121.3(8) . .
C5 C6 C7 118.8(8) . .
C5 C6 C8 119.9(9) . .
Cu1 O9 H9A 112.5 . .
Cu1 O9 H9B 111.7 . .
H9A O9 H9B 106.3 . .
C33 C34 H34 120.1 . .
C35 C34 C33 119.9(8) . .
C35 C34 H34 120.1 . .
N1 C21 H21 118.5 . .
N1 C21 C22 122.9(10) . .
C22 C21 H21 118.5 . .
N3 C35 C34 123.0(8) . .
N3 C35 H35 118.5 . .
C34 C35 H35 118.5 . .
C23 C22 H22 119.8 . .
C21 C22 C23 120.4(11) . .
C21 C22 H22 119.8 . .
N2 C26 H26 116.6 . .
N2 C26 C27 126.7(11) . .
C27 C26 H26 116.6 . .
C14B O6B C19 126.0(18) . .
C6 C8 H8A 109.5 . .
C6 C8 H8B 109.5 . .
C6 C8 H8C 109.5 . .
H8A C8 H8B 109.5 . .
H8A C8 H8C 109.5 . .
H8B C8 H8C 109.5 . .
O14 Cl2 O14 111.0(12) 2_675 .
O14 Cl2 O15 106.7(8) . 2_675
O14 Cl2 O15 104.6(7) 2_675 2_675
O14 Cl2 O15 104.6(7) . .
O14 Cl2 O15 106.7(8) 2_675 .
O15 Cl2 O15 123.2(13) . 2_675
H18A C18B H18B 109.5 . .
H18A C18B H18C 109.5 . .
H18B C18B H18C 109.5 . .
C16B C18B H18A 109.5 . .
C16B C18B H18B 109.5 . .
C16B C18B H18C 109.5 . .
N2 C30 H30 117.7 . .
N2 C30 C29 124.6(10) . .
C29 C30 H30 117.7 . .
O8 C20 C19 113.7(13) . .
O7 C20 O8 125.5(13) . .
O7 C20 C19 120.8(11) . .
O3 C9 C10 108.7(6) . .
O3 C9 H9C 109.9 . .
O3 C9 H9D 109.9 . .
C10 C9 H9C 109.9 . .
C10 C9 H9D 109.9 . .
H9C C9 H9D 108.3 . .
C28 C27 C26 122.9(12) . .
C28 C27 H27 118.6 . .
C26 C27 H27 118.6 . .
C28 C29 C30 116.3(11) . .
C28 C29 H29 121.8 . .
C30 C29 H29 121.8 . .
O6B C19 H19A 115.9 . .
O6B C19 H19B 120.6 . .
C20 C19 O6B 98.0(16) . .
C20 C19 H19A 107.1 . .
C20 C19 H19B 107.1 . .
H19A C19 H19B 106.8 . .
O6A C19 O6B 23.1(12) . .
O6A C19 C20 121(2) . .
O6A C19 H19A 107.1 . .
O6A C19 H19B 107.1 . .
C13B C12B C17B 120.0 . .
C11B C12B C13B 120.6(14) . .
C11B C12B C17B 119.1(14) . .
C12B C13B H13B 120.0 . .
C14B C13B C12B 120.0 . .
C14B C13B H13B 120.0 . .
O6B C14B C13B 127.8(14) . .
O6B C14B C15B 111.9(14) . .
C13B C14B C15B 120.0 . .
C14B C15B H15B 120.0 . .
C14B C15B C16B 120.0 . .
C16B C15B H15B 120.0 . .
C15B C16B C18B 116.5(10) . .
C17B C16B C18B 123.4(10) . .
C17B C16B C15B 120.0 . .
C12B C17B H17B 120.0 . .
C16B C17B C12B 120.0 . .
C16B C17B H17B 120.0 . .
C12B C11B H11A 109.4 . .
C12B C11B H11B 110.0 . .
C12B C11B H11C 109.0 . .
C12B C11B H11D 105.7 . .
C12B C11B H11E 137.1 . .
H11A C11B H11B 109.5 . .
H11A C11B H11C 109.5 . .
H11A C11B H11D 83.0 . .
H11A C11B H11E 41.1 . .
H11B C11B H11C 109.5 . .
H11B C11B H11D 31.0 . .
H11B C11B H11E 109.9 . .
H11C C11B H11D 135.9 . .
H11C C11B H11E 71.1 . .
H11D C11B H11E 100.3 . .
C13A C12A C17A 120.0 . .
C11A C12A C13A 119.9(6) . .
C11A C12A C17A 120.1(6) . .
C12A C13A H13A 120.0 . .
C14A C13A C12A 120.0 . .
C14A C13A H13A 120.0 . .
C15A C14A C13A 120.0 . .
O6A C14A C13A 129(2) . .
O6A C14A C15A 107(2) . .
C14A C15A H15A 120.0 . .
C14A C15A C16A 120.0 . .
C16A C15A H15A 120.0 . .
C15A C16A C18A 112(4) . .
C17A C16A C18A 128(4) . .
C17A C16A C15A 120.0 . .
C12A C17A H17A 120.0 . .
C16A C17A C12A 120.0 . .
C16A C17A H17A 120.0 . .
H11A C11A H11B 119.6 . .
H11A C11A H11D 139.2 . .
H11A C11A H11E 40.8 . .
H11A C11A H11F 72.2 . .
H11B C11A H11D 36.5 . .
H11B C11A H11E 79.9 . .
H11B C11A H11F 142.0 . .
C12A C11A H11A 111.3 . .
C12A C11A H11B 99.9 . .
C12A C11A H11D 106.5 . .
C12A C11A H11E 112.8 . .
C12A C11A H11F 109.0 . .
H11D C11A H11E 109.5 . .
H11D C11A H11F 109.5 . .
H11E C11A H11F 109.5 . .
C14A O6A C19 120(2) . .
C38 C39 H39 114.8 . .
C40 C39 C38 119.5(8) . .
C40 C39 H39 125.5 . .

loop_
_geom_bond_atom_site_label_1
_geom_bond_atom_site_label_2
_geom_bond_distance
_geom_bond_site_symmetry_2
Cu2 N4 2.018(6) .
Cu2 N3 2.031(6) .
Cu2 O2 1.945(6) 1_545
Cu2 O4 2.073(5) .
Cu2 O1 2.154(6) 2_675
Cu1 N1 2.045(7) .
Cu1 N2 2.033(8) .
Cu1 O8 1.942(7) .
Cu1 O5 1.983(6) .
Cu1 O9 2.346(8) .
N1 C25 1.337(13) .
N1 C21 1.310(13) .
C38 C33 1.505(10) 1_556
C38 C37 1.372(12) .
C38 C39 1.399(12) .
N4 C40 1.320(11) .
N4 C36 1.383(11) .
N3 C31 1.339(11) .
N3 C35 1.319(11) .
C33 C38 1.505(10) 1_554
C33 C32 1.367(13) .
C33 C34 1.373(12) .
C28 C23 1.470(14) 1_554
C28 C27 1.271(15) .
C28 C29 1.399(16) .
N2 C26 1.248(14) .
N2 C30 1.350(13) .
O3 C4 1.393(10) .
O3 C9 1.414(9) .
O2 Cu2 1.945(6) 1_565
O2 C1 1.287(10) .
O4 C10 1.234(9) .
O1 Cu2 2.154(6) 2_675
O1 C1 1.228(10) .
Cl1 O13 1.37(2) .
Cl1 O10 1.346(10) .
Cl1 O11 1.364(9) .
Cl1 O12 1.34(2) .
C4 C3 1.373(12) .
C4 C5 1.401(12) .
O8 C20 1.253(13) .
C7 H7 0.9300 .
C7 C2 1.390(11) .
C7 C6 1.386(12) .
C23 C28 1.470(14) 1_556
C23 C24 1.358(15) .
C23 C22 1.389(15) .
C31 H31 0.9300 .
C31 C32 1.390(13) .
C40 H40 0.9300 .
C40 C39 1.374(12) .
O5 C10 1.261(9) .
C3 H3 0.9300 .
C3 C2 1.391(12) .
C36 H36 0.9300 .
C36 C37 1.371(12) .
C5 H5 0.9300 .
C5 C6 1.383(13) .
C37 H37 0.9300 .
C32 H32 0.9300 .
C24 H24 0.9300 .
C24 C25 1.405(13) .
C2 C1 1.499(11) .
C25 H25 0.9300 .
C10 C9 1.515(11) .
C6 C8 1.515(12) .
O9 H9A 0.9095 .
O9 H9B 0.9063 .
C34 H34 0.9300 .
C34 C35 1.360(12) .
C21 H21 0.9300 .
C21 C22 1.370(15) .
C35 H35 0.9300 .
C22 H22 0.9300 .
C26 H26 0.9300 .
C26 C27 1.367(15) .
O6B C19 1.60(3) .
O6B C14B 1.30(2) .
C8 H8A 0.9600 .
C8 H8B 0.9600 .
C8 H8C 0.9600 .
Cl2 O14 1.397(8) .
Cl2 O14 1.397(8) 2_675
Cl2 O15 1.415(8) 2_675
Cl2 O15 1.415(8) .
C18B H18A 0.9600 .
C18B H18B 0.9600 .
C18B H18C 0.9600 .
C18B C16B 1.579(19) .
O7 C20 1.235(17) .
C30 H30 0.9300 .
C30 C29 1.415(15) .
C20 C19 1.542(18) .
C9 H9C 0.9700 .
C9 H9D 0.9700 .
C27 H27 0.9300 .
C29 H29 0.9300 .
C19 H19A 0.9700 .
C19 H19B 0.9700 .
C19 O6A 1.34(3) .
C12B C13B 1.3900 .
C12B C17B 1.3900 .
C12B C11B 1.321(9) .
C13B H13B 0.9300 .
C13B C14B 1.3900 .
C14B C15B 1.3900 .
C15B H15B 0.9300 .
C15B C16B 1.3900 .
C16B C17B 1.3900 .
C17B H17B 0.9300 .
C11B H11A 0.9598 .
C11B H11B 0.9602 .
C11B H11C 0.9600 .
C11B H11D 1.2910 .
C11B H11E 0.6875 .
C18A H18D 0.9600 .
C18A H18E 0.9600 .
C18A H18F 0.9600 .
C18A C16A 1.55(2) .
C12A C13A 1.3900 .
C12A C17A 1.3900 .
C12A C11A 1.259(7) .
C13A H13A 0.9300 .
C13A C14A 1.3900 .
C14A C15A 1.3900 .
C14A O6A 1.25(3) .
C15A H15A 0.9300 .
C15A C16A 1.3900 .
C16A C17A 1.3900 .
C17A H17A 0.9300 .
C11A H11A 0.6485 .
C11A H11B 1.1425 .
C11A H11D 0.9602 .
C11A H11E 0.9599 .
C11A H11F 0.9599 .
C39 H39 0.9132 .
